data_1566640
loop_
_publ_author_name
'Lobban, C.'

_publ_section_title
;
 Neutron diffraction studies of ices
;
_journal_name_full 'Ph.D. Thesis, The University of London'
_journal_page_first 209
_journal_volume -
_journal_year 1998
_chemical_formula_sum 'D2 O'
_chemical_formula_weight 20.03
_chemical_name_common 'ice IV'
_space_group_IT_number 167
_space_group_name_Hall '-R 3 2"c'
_space_group_name_H-M_alt 'R -3 c :H'
_cell_angle_alpha 90.000000
_cell_angle_beta 90.000000
_cell_angle_gamma 120.000000
_cell_formula_units_Z 48
_cell_length_a 8.67849(14)
_cell_length_b 8.67849(14)
_cell_length_c 17.0181(4)
_cell_volume 1110.02(4)
_cod_data_source_file iceIV_Lobban1998.cif
_cod_data_source_block ice_IV_Lobban1998
_cod_original_sg_symbol_H-M 'R -3 c'
_cod_original_formula_sum 'D2.00 O'
_cod_database_code 1566640

loop_
_space_group_symop_operation_xyz
'x, y, z'
'-x, -y, -z'
'-y, x-y, z'
'y, -x+y, -z'
'-x+y, -x, z'
'x-y, x, -z'
'y, x, -z+1/2'
'-y, -x, z+1/2'
'x-y, -y, -z+1/2'
'-x+y, y, z+1/2'
'-x, -x+y, -z+1/2'
'x, x-y, z+1/2'
'x+2/3, y+1/3, z+1/3'
'-x+2/3, -y+1/3, -z+1/3'
'-y+2/3, x-y+1/3, z+1/3'
'y+2/3, -x+y+1/3, -z+1/3'
'-x+y+2/3, -x+1/3, z+1/3'
'x-y+2/3, x+1/3, -z+1/3'
'y+2/3, x+1/3, -z+5/6'
'-y+2/3, -x+1/3, z+5/6'
'x-y+2/3, -y+1/3, -z+5/6'
'-x+y+2/3, y+1/3, z+5/6'
'-x+2/3, -x+y+1/3, -z+5/6'
'x+2/3, x-y+1/3, z+5/6'
'x+1/3, y+2/3, z+2/3'
'-x+1/3, -y+2/3, -z+2/3'
'-y+1/3, x-y+2/3, z+2/3'
'y+1/3, -x+y+2/3, -z+2/3'
'-x+y+1/3, -x+2/3, z+2/3'
'x-y+1/3, x+2/3, -z+2/3'
'y+1/3, x+2/3, -z+1/6'
'-y+1/3, -x+2/3, z+1/6'
'x-y+1/3, -y+2/3, -z+1/6'
'-x+y+1/3, y+2/3, z+1/6'
'-x+1/3, -x+y+2/3, -z+1/6'
'x+1/3, x-y+2/3, z+1/6'

loop_
_atom_site_label
_atom_site_occupancy
_atom_site_fract_x
_atom_site_fract_y
_atom_site_fract_z
_atom_site_adp_type
_atom_site_U_iso_or_equiv
_atom_site_type_symbol
O1 1.0 0.000000 0.000000 0.0903(6) Uiso 0.0464(28) O
O2 1.0 0.3625(10) 0.2379(19) 0.0080(6) Uiso 0.0517(22) O
D3 0.5 0.000000 0.000000 0.0355(8) Uiso 0.0699(61) D
D4 0.5 0.0259(9) 0.1157(10) 0.1084(4) Uiso 0.0453(31) D
D5 0.5 0.4633(16) 0.2880(15) -0.0265(6) Uiso 0.0566(43) D
D6 0.5 0.2982(21) 0.2973(13) -0.0027(10) Uiso 0.0504(36) D
D7 0.5 0.3217(12) 0.1135(23) 0.0048(8) Uiso 0.0404(35) D
D8 0.5 0.4280(18) 0.3348(20) 0.0467(4) Uiso 0.0656(49) D
